data_4036331
loop_
_publ_author_name
'Shang, Huaqi'
'Li, Ya'
'Li, Xiang'
'Ren, Xinfeng'

_publ_section_title
;
 Diastereoselective Addition of Metal \a-Fluoroenolates of Carboxylate
 Esters to N-tert-Butylsulfinyl Imines: Synthesis of \a-Fluoro-\b-amino
 Acids.
;
_journal_issue 17
_journal_name_full 'The Journal of organic chemistry'
_journal_page_first 8739
_journal_page_last 8747
_journal_paper_doi 10.1021/acs.joc.5b01574
_journal_volume 80
_journal_year 2015
_chemical_absolute_configuration ad
_chemical_formula_sum 'C17 H25 Cl F N O3 S'
_chemical_formula_weight 377.89
_space_group_crystal_system orthorhombic
_space_group_IT_number 19
_space_group_name_Hall 'P 2ac 2ab'
_space_group_name_H-M_alt 'P 21 21 21'
_atom_sites_solution_hydrogens mixed
_audit_creation_method SHELXL-2013
_cell_angle_alpha 90
_cell_angle_beta 90
_cell_angle_gamma 90
_cell_formula_units_Z 4
_cell_length_a 9.2139(8)
_cell_length_b 10.6559(9)
_cell_length_c 19.9578(16)
_cell_measurement_reflns_used 1437
_cell_measurement_temperature 293(2)
_cell_measurement_theta_max 44.820
_cell_measurement_theta_min 4.333
_cell_volume 1959.5(3)
_computing_cell_refinement 'Bruker SMART'
_computing_data_collection 'Bruker SMART'
_computing_data_reduction 'Bruker SHELXTL'
_computing_molecular_graphics 'Bruker SHELXTL'
_computing_publication_material 'Bruker SHELXTL'
_computing_structure_refinement 'SHELXL-2013 (Sheldrick, 2013)'
_computing_structure_solution 'Bruker SHELXTL'
_diffrn_ambient_temperature 293(2)
_diffrn_measured_fraction_theta_full 1.000
_diffrn_measured_fraction_theta_max 1.000
_diffrn_measurement_device_type 'CCD area detector'
_diffrn_measurement_method 'phi and omega scans'
_diffrn_radiation_type MoK\a
_diffrn_radiation_wavelength 0.71073
_diffrn_reflns_av_R_equivalents 0.0618
_diffrn_reflns_av_unetI/netI 0.0752
_diffrn_reflns_Laue_measured_fraction_full 1.000
_diffrn_reflns_Laue_measured_fraction_max 1.000
_diffrn_reflns_limit_h_max 10
_diffrn_reflns_limit_h_min -11
_diffrn_reflns_limit_k_max 13
_diffrn_reflns_limit_k_min -13
_diffrn_reflns_limit_l_max 21
_diffrn_reflns_limit_l_min -24
_diffrn_reflns_number 11973
_diffrn_reflns_point_group_measured_fraction_full 1.000
_diffrn_reflns_point_group_measured_fraction_max 1.000
_diffrn_reflns_theta_full 25.242
_diffrn_reflns_theta_max 25.994
_diffrn_reflns_theta_min 2.041
_exptl_absorpt_coefficient_mu 0.325
_exptl_absorpt_correction_T_max 0.7457
_exptl_absorpt_correction_T_min 0.6742
_exptl_absorpt_correction_type multi-scan
_exptl_absorpt_process_details sadabs
_exptl_crystal_colour colorless
_exptl_crystal_density_diffrn 1.281
_exptl_crystal_description prismatic
_exptl_crystal_F_000 800
_exptl_crystal_size_max 0.121
_exptl_crystal_size_mid 0.087
_exptl_crystal_size_min 0.056
_refine_diff_density_max 0.208
_refine_diff_density_min -0.220
_refine_diff_density_rms 0.039
_refine_ls_abs_structure_details
; 
 Flack x determined using 773 quotients [(I+)-(I-)]/[(I+)+(I-)] 
 (Parsons and Flack (2004), Acta Cryst. A60, s61). 
;
_refine_ls_abs_structure_Flack 0.06(6)
_refine_ls_extinction_method none
_refine_ls_goodness_of_fit_ref 0.967
_refine_ls_hydrogen_treatment mixed
_refine_ls_matrix_type full
_refine_ls_number_parameters 227
_refine_ls_number_reflns 3854
_refine_ls_number_restraints 1
_refine_ls_restrained_S_all 0.967
_refine_ls_R_factor_all 0.0920
_refine_ls_R_factor_gt 0.0517
_refine_ls_shift/su_max 0.000
_refine_ls_shift/su_mean 0.000
_refine_ls_structure_factor_coef Fsqd
_refine_ls_weighting_details 'w=1/[\s^2^(Fo^2^)+(0.0403P)^2^] where P=(Fo^2^+2Fc^2^)/3'
_refine_ls_weighting_scheme calc
_refine_ls_wR_factor_gt 0.0888
_refine_ls_wR_factor_ref 0.1008
_reflns_Friedel_coverage 0.743
_reflns_Friedel_fraction_full 1.000
_reflns_Friedel_fraction_max 1.000
_reflns_number_gt 2476
_reflns_number_total 3854
_reflns_threshold_expression 'I > 2\s(I)'
_cod_data_source_file jo5b01574_si_002.cif
_cod_data_source_block cd214507
_cod_database_code 4036331
_shelx_space_group_comment
; 
The symmetry employed for this shelxl refinement is uniquely defined 
by the following loop, which should always be used as a source of 
symmetry information in preference to the above space-group names. 
They are only intended as comments. 
;
_shelxl_version_number 2013-4

loop_
_space_group_symop_operation_xyz
'x, y, z'
'-x+1/2, -y, z+1/2'
'-x, y+1/2, -z+1/2'
'x+1/2, -y+1/2, -z'

loop_
_atom_site_label
_atom_site_type_symbol
_atom_site_fract_x
_atom_site_fract_y
_atom_site_fract_z
_atom_site_U_iso_or_equiv
_atom_site_adp_type
_atom_site_occupancy
_atom_site_site_symmetry_order
_atom_site_calc_flag
_atom_site_refinement_flags_posn
_atom_site_refinement_flags_adp
S1 S 0.68982(13) 0.47101(11) 0.76219(5) 0.0474(3) Uani 1 1 d . .
Cl1 Cl 1.1559(2) 0.65382(16) 0.99837(7) 0.0937(6) Uani 1 1 d . .
N1 N 0.8164(4) 0.5111(3) 0.70680(17) 0.0441(9) Uani 1 1 d D .
F1 F 1.0962(3) 0.5471(3) 0.65883(12) 0.0589(7) Uani 1 1 d . .
O2 O 0.8188(5) 0.7421(3) 0.59808(16) 0.0739(11) Uani 1 1 d . .
O3 O 0.9604(4) 0.5948(3) 0.55026(15) 0.0573(9) Uani 1 1 d . .
O1 O 0.7420(4) 0.3641(4) 0.80211(17) 0.0749(11) Uani 1 1 d . .
C1 C 0.9440(5) 0.7346(4) 0.8305(2) 0.0494(12) Uani 1 1 d . .
H1C H 0.8877 0.8003 0.8142 0.059 Uiso 1 1 calc R U
C2 C 1.0013(6) 0.7428(5) 0.8945(2) 0.0568(13) Uani 1 1 d . .
H2 H 0.9841 0.8133 0.9208 0.068 Uiso 1 1 calc R U
C3 C 1.0831(5) 0.6466(5) 0.9183(2) 0.0530(13) Uani 1 1 d . .
C4 C 1.1095(6) 0.5418(5) 0.8797(2) 0.0616(15) Uani 1 1 d . .
H4 H 1.1657 0.4763 0.8964 0.074 Uiso 1 1 calc R U
C5 C 1.0514(6) 0.5353(5) 0.8162(2) 0.0547(13) Uani 1 1 d . .
H5 H 1.0685 0.4645 0.7901 0.066 Uiso 1 1 calc R U
C6 C 0.9682(5) 0.6318(4) 0.7904(2) 0.0419(11) Uani 1 1 d . .
C7 C 0.8981(5) 0.6265(4) 0.7218(2) 0.0418(11) Uani 1 1 d . .
H7 H 0.8274 0.6952 0.7206 0.050 Uiso 1 1 calc R U
C8 C 1.0010(5) 0.6490(4) 0.6637(2) 0.0468(12) Uani 1 1 d . .
H8 H 1.0572 0.7253 0.6725 0.056 Uiso 1 1 calc R U
C9 C 0.9158(6) 0.6663(4) 0.5996(2) 0.0494(12) Uani 1 1 d . .
C10 C 0.8912(6) 0.5997(5) 0.4819(2) 0.0549(13) Uani 1 1 d . .
C11 C 0.9884(7) 0.5137(7) 0.4429(2) 0.111(3) Uani 1 1 d . .
H11A H 0.9804 0.4300 0.4604 0.167 Uiso 1 1 calc R U
H11B H 1.0871 0.5417 0.4468 0.167 Uiso 1 1 calc R U
H11C H 0.9601 0.5141 0.3966 0.167 Uiso 1 1 calc R U
C12 C 0.8962(8) 0.7297(5) 0.4547(3) 0.114(3) Uani 1 1 d . .
H12A H 0.8511 0.7316 0.4114 0.171 Uiso 1 1 calc R U
H12B H 0.9955 0.7562 0.4508 0.171 Uiso 1 1 calc R U
H12C H 0.8455 0.7852 0.4845 0.171 Uiso 1 1 calc R U
C13 C 0.7418(6) 0.5499(6) 0.4873(3) 0.0819(18) Uani 1 1 d . .
H13A H 0.7450 0.4657 0.5044 0.123 Uiso 1 1 calc R U
H13B H 0.6970 0.5500 0.4439 0.123 Uiso 1 1 calc R U
H13C H 0.6865 0.6018 0.5173 0.123 Uiso 1 1 calc R U
C14 C 0.5534(5) 0.4079(4) 0.7049(2) 0.0470(12) Uani 1 1 d . .
C15 C 0.6153(7) 0.3010(5) 0.6644(3) 0.0848(19) Uani 1 1 d . .
H15A H 0.5386 0.2602 0.6402 0.127 Uiso 1 1 calc R U
H15B H 0.6608 0.2417 0.6939 0.127 Uiso 1 1 calc R U
H15C H 0.6858 0.3329 0.6334 0.127 Uiso 1 1 calc R U
C16 C 0.5008(6) 0.5144(5) 0.6615(2) 0.0714(16) Uani 1 1 d . .
H16A H 0.5795 0.5448 0.6345 0.107 Uiso 1 1 calc R U
H16B H 0.4653 0.5811 0.6894 0.107 Uiso 1 1 calc R U
H16C H 0.4240 0.4851 0.6330 0.107 Uiso 1 1 calc R U
C17 C 0.4312(6) 0.3644(6) 0.7506(3) 0.0838(18) Uani 1 1 d . .
H17A H 0.3521 0.3336 0.7239 0.126 Uiso 1 1 calc R U
H17B H 0.3984 0.4336 0.7774 0.126 Uiso 1 1 calc R U
H17C H 0.4658 0.2986 0.7793 0.126 Uiso 1 1 calc R U
H1 H 0.872(3) 0.452(3) 0.6975(17) 0.042(11) Uiso 1 1 d D .

loop_
_atom_site_aniso_label
_atom_site_aniso_U_11
_atom_site_aniso_U_22
_atom_site_aniso_U_33
_atom_site_aniso_U_23
_atom_site_aniso_U_13
_atom_site_aniso_U_12
S1 0.0393(7) 0.0608(7) 0.0419(6) 0.0006(6) 0.0005(5) -0.0036(7)
Cl1 0.1085(14) 0.1254(13) 0.0473(8) -0.0024(8) -0.0218(9) 0.0041(11)
N1 0.039(2) 0.045(2) 0.048(2) -0.0081(18) 0.0010(19) -0.002(2)
F1 0.0474(18) 0.0748(18) 0.0546(16) 0.0032(14) 0.0024(12) 0.0051(16)
O2 0.099(3) 0.056(2) 0.067(2) -0.0023(18) -0.023(2) 0.025(2)
O3 0.052(2) 0.078(2) 0.0415(19) 0.0004(16) -0.0030(16) 0.0026(19)
O1 0.058(3) 0.100(3) 0.066(2) 0.039(2) -0.0061(17) -0.001(2)
C1 0.047(3) 0.047(3) 0.054(3) -0.002(2) -0.006(2) 0.004(3)
C2 0.055(3) 0.066(3) 0.049(3) -0.015(3) -0.001(3) 0.000(3)
C3 0.055(4) 0.065(3) 0.040(3) 0.003(3) -0.002(2) -0.011(3)
C4 0.064(4) 0.053(3) 0.068(3) 0.006(3) -0.023(3) -0.001(3)
C5 0.059(3) 0.047(3) 0.058(3) -0.009(2) -0.014(2) 0.003(3)
C6 0.039(3) 0.042(2) 0.045(2) -0.001(2) -0.004(2) -0.004(2)
C7 0.040(3) 0.040(2) 0.045(3) -0.002(2) -0.008(2) -0.001(2)
C8 0.048(3) 0.046(3) 0.046(3) 0.001(2) -0.005(2) -0.006(3)
C9 0.055(4) 0.044(3) 0.049(3) 0.003(3) -0.004(3) -0.011(3)
C10 0.057(4) 0.071(3) 0.036(3) 0.007(2) -0.008(2) -0.007(3)
C11 0.100(6) 0.187(7) 0.047(3) -0.020(4) 0.005(3) 0.052(6)
C12 0.184(9) 0.095(5) 0.063(4) 0.031(3) -0.031(4) -0.056(5)
C13 0.077(4) 0.111(5) 0.058(3) -0.006(3) -0.006(3) -0.032(4)
C14 0.033(3) 0.051(3) 0.057(3) 0.003(2) -0.002(2) -0.007(2)
C15 0.077(5) 0.071(4) 0.106(5) -0.033(3) -0.011(4) -0.007(3)
C16 0.059(4) 0.082(4) 0.073(3) 0.009(3) -0.016(3) -0.003(3)
C17 0.055(4) 0.101(4) 0.095(4) 0.013(4) -0.003(3) -0.030(3)

loop_
_atom_type_symbol
_atom_type_description
_atom_type_scat_dispersion_real
_atom_type_scat_dispersion_imag
_atom_type_scat_source
C C 0.0033 0.0016 'International Tables Vol C Tables 4.2.6.8 and 6.1.1.4'
H H 0.0000 0.0000 'International Tables Vol C Tables 4.2.6.8 and 6.1.1.4'
N N 0.0061 0.0033 'International Tables Vol C Tables 4.2.6.8 and 6.1.1.4'
O O 0.0106 0.0060 'International Tables Vol C Tables 4.2.6.8 and 6.1.1.4'
F F 0.0171 0.0103 'International Tables Vol C Tables 4.2.6.8 and 6.1.1.4'
S S 0.1246 0.1234 'International Tables Vol C Tables 4.2.6.8 and 6.1.1.4'
Cl Cl 0.1484 0.1585 'International Tables Vol C Tables 4.2.6.8 and 6.1.1.4'

loop_
_geom_angle_atom_site_label_1
_geom_angle_atom_site_label_2
_geom_angle_atom_site_label_3
_geom_angle
O1 S1 N1 109.3(2)
O1 S1 C14 106.2(2)
N1 S1 C14 99.3(2)
C7 N1 S1 115.9(3)
C7 N1 H1 111(3)
S1 N1 H1 113(2)
C9 O3 C10 121.8(4)
C6 C1 C2 121.7(5)
C6 C1 H1C 119.2
C2 C1 H1C 119.2
C3 C2 C1 119.1(5)
C3 C2 H2 120.5
C1 C2 H2 120.5
C2 C3 C4 121.0(4)
C2 C3 Cl1 120.2(4)
C4 C3 Cl1 118.9(4)
C3 C4 C5 119.1(5)
C3 C4 H4 120.5
C5 C4 H4 120.5
C4 C5 C6 121.4(5)
C4 C5 H5 119.3
C6 C5 H5 119.3
C1 C6 C5 117.8(4)
C1 C6 C7 119.1(4)
C5 C6 C7 123.0(4)
N1 C7 C6 115.7(3)
N1 C7 C8 107.2(3)
C6 C7 C8 114.7(4)
N1 C7 H7 106.2
C6 C7 H7 106.2
C8 C7 H7 106.2
F1 C8 C9 111.1(4)
F1 C8 C7 108.9(3)
C9 C8 C7 110.0(4)
F1 C8 H8 108.9
C9 C8 H8 108.9
C7 C8 H8 108.9
O2 C9 O3 127.1(4)
O2 C9 C8 119.2(4)
O3 C9 C8 113.7(5)
C13 C10 C12 112.9(5)
C13 C10 C11 112.0(5)
C12 C10 C11 111.2(5)
C13 C10 O3 108.3(4)
C12 C10 O3 110.4(4)
C11 C10 O3 101.3(4)
C10 C11 H11A 109.5
C10 C11 H11B 109.5
H11A C11 H11B 109.5
C10 C11 H11C 109.5
H11A C11 H11C 109.5
H11B C11 H11C 109.5
C10 C12 H12A 109.5
C10 C12 H12B 109.5
H12A C12 H12B 109.5
C10 C12 H12C 109.5
H12A C12 H12C 109.5
H12B C12 H12C 109.5
C10 C13 H13A 109.5
C10 C13 H13B 109.5
H13A C13 H13B 109.5
C10 C13 H13C 109.5
H13A C13 H13C 109.5
H13B C13 H13C 109.5
C15 C14 C16 112.5(4)
C15 C14 C17 111.8(4)
C16 C14 C17 109.6(4)
C15 C14 S1 110.7(4)
C16 C14 S1 107.7(3)
C17 C14 S1 104.3(3)
C14 C15 H15A 109.5
C14 C15 H15B 109.5
H15A C15 H15B 109.5
C14 C15 H15C 109.5
H15A C15 H15C 109.5
H15B C15 H15C 109.5
C14 C16 H16A 109.5
C14 C16 H16B 109.5
H16A C16 H16B 109.5
C14 C16 H16C 109.5
H16A C16 H16C 109.5
H16B C16 H16C 109.5
C14 C17 H17A 109.5
C14 C17 H17B 109.5
H17A C17 H17B 109.5
C14 C17 H17C 109.5
H17A C17 H17C 109.5
H17B C17 H17C 109.5

loop_
_geom_bond_atom_site_label_1
_geom_bond_atom_site_label_2
_geom_bond_distance
S1 O1 1.471(3)
S1 N1 1.663(4)
S1 C14 1.827(5)
Cl1 C3 1.735(5)
N1 C7 1.473(5)
N1 H1 0.83(2)
F1 C8 1.399(5)
O2 C9 1.204(6)
O3 C9 1.311(5)
O3 C10 1.508(5)
C1 C6 1.374(6)
C1 C2 1.385(6)
C1 H1C 0.9300
C2 C3 1.358(6)
C2 H2 0.9300
C3 C4 1.378(7)
C4 C5 1.378(6)
C4 H4 0.9300
C5 C6 1.382(6)
C5 H5 0.9300
C6 C7 1.514(6)
C7 C8 1.517(6)
C7 H7 0.9800
C8 C9 1.513(6)
C8 H8 0.9800
C10 C13 1.479(7)
C10 C12 1.488(7)
C10 C11 1.499(7)
C11 H11A 0.9600
C11 H11B 0.9600
C11 H11C 0.9600
C12 H12A 0.9600
C12 H12B 0.9600
C12 H12C 0.9600
C13 H13A 0.9600
C13 H13B 0.9600
C13 H13C 0.9600
C14 C15 1.508(7)
C14 C16 1.508(6)
C14 C17 1.521(6)
C15 H15A 0.9600
C15 H15B 0.9600
C15 H15C 0.9600
C16 H16A 0.9600
C16 H16B 0.9600
C16 H16C 0.9600
C17 H17A 0.9600
C17 H17B 0.9600
C17 H17C 0.9600

loop_
_geom_hbond_atom_site_label_D
_geom_hbond_atom_site_label_H
_geom_hbond_atom_site_label_A
_geom_hbond_distance_DH
_geom_hbond_distance_HA
_geom_hbond_distance_DA
_geom_hbond_angle_DHA
_geom_hbond_site_symmetry_A
C13 H13C O2 0.96 2.51 3.095(6) 119.0 .
C12 H12C O2 0.96 2.33 2.951(7) 122.2 .
C12 H12A O1 0.96 2.56 3.450(7) 154.9 2_664
C11 H11C S1 0.96 3.02 3.966(5) 168.2 2_664
C8 H8 O1 0.98 2.42 3.366(6) 161.4 3_756
C4 H4 O2 0.93 2.50 3.291(6) 142.7 3_746

loop_
_geom_torsion_atom_site_label_1
_geom_torsion_atom_site_label_2
_geom_torsion_atom_site_label_3
_geom_torsion_atom_site_label_4
_geom_torsion
O1 S1 N1 C7 -105.4(3)
C14 S1 N1 C7 143.8(3)
C6 C1 C2 C3 -0.2(7)
C1 C2 C3 C4 0.0(7)
C1 C2 C3 Cl1 -179.8(4)
C2 C3 C4 C5 -0.1(8)
Cl1 C3 C4 C5 179.7(4)
C3 C4 C5 C6 0.3(8)
C2 C1 C6 C5 0.5(7)
C2 C1 C6 C7 177.8(4)
C4 C5 C6 C1 -0.5(7)
C4 C5 C6 C7 -177.8(5)
S1 N1 C7 C6 53.5(5)
S1 N1 C7 C8 -177.1(3)
C1 C6 C7 N1 -128.5(4)
C5 C6 C7 N1 48.7(6)
C1 C6 C7 C8 105.9(5)
C5 C6 C7 C8 -76.9(5)
N1 C7 C8 F1 -61.1(4)
C6 C7 C8 F1 68.8(4)
N1 C7 C8 C9 60.9(5)
C6 C7 C8 C9 -169.2(4)
C10 O3 C9 O2 0.0(7)
C10 O3 C9 C8 -178.9(4)
F1 C8 C9 O2 172.6(4)
C7 C8 C9 O2 52.0(6)
F1 C8 C9 O3 -8.4(5)
C7 C8 C9 O3 -129.0(4)
C9 O3 C10 C13 -67.8(5)
C9 O3 C10 C12 56.3(6)
C9 O3 C10 C11 174.2(5)
O1 S1 C14 C15 -54.9(4)
N1 S1 C14 C15 58.4(4)
O1 S1 C14 C16 -178.2(3)
N1 S1 C14 C16 -64.9(4)
O1 S1 C14 C17 65.4(4)
N1 S1 C14 C17 178.7(3)
